data_1505721
loop_
_publ_author_name
'Ren, X. M.'
'Akutagawa, T.'
'Noro, S.'
'Nishihara, S.'
'Nakamura, T.'
'Yoshida, Y.'
'Inoue, K.'

_publ_section_title
;
 Structural and magnetic investigations for the doping effect of
 nonmagnetic impurity on the spin-Peierls-like transition in a
 quasi-one-dimensional magnet: 1-(4'-nitrobenzyl)pyridinium
 bis(maleonitriledithiolato)nickelate.
;
_journal_issue 15
_journal_name_full 'The journal of physical chemistry. B'
_journal_page_first 7671
_journal_page_last 7677
_journal_paper_doi 10.1021/jp0556106
_journal_volume 110
_journal_year 2006
_chemical_formula_sum 'C20 H11 Au0.27 N6 Ni0.73 O2 S4'
_chemical_formula_weight 591.29
_chemical_name_systematic
; 
 ? 
;
_space_group_IT_number 2
_symmetry_cell_setting triclinic
_symmetry_space_group_name_Hall '-P 1'
_symmetry_space_group_name_H-M 'P -1'
_atom_sites_solution_hydrogens geom
_atom_sites_solution_primary direct
_atom_sites_solution_secondary difmap
_audit_creation_method SHELXL-97
_cell_angle_alpha 89.419(10)
_cell_angle_beta 88.557(10)
_cell_angle_gamma 78.817(9)
_cell_formula_units_Z 4
_cell_length_a 7.072(4)
_cell_length_b 11.974(6)
_cell_length_c 26.325(14)
_cell_measurement_temperature 10(2)
_cell_volume 2186(2)
_computing_structure_refinement 'SHELXL-97 (Sheldrick, 1997)'
_computing_structure_solution 'SHELXS-97 (Sheldrick, 1990)'
_diffrn_ambient_temperature 10(2)
_diffrn_measured_fraction_theta_full 0.960
_diffrn_measured_fraction_theta_max 0.960
_diffrn_radiation_monochromator graphite
_diffrn_radiation_source 'fine-focus sealed tube'
_diffrn_radiation_type MoK\a
_diffrn_radiation_wavelength 0.71073
_diffrn_reflns_av_R_equivalents 0.0356
_diffrn_reflns_av_sigmaI/netI 0.0541
_diffrn_reflns_limit_h_max 8
_diffrn_reflns_limit_h_min -8
_diffrn_reflns_limit_k_max 14
_diffrn_reflns_limit_k_min -14
_diffrn_reflns_limit_l_max 32
_diffrn_reflns_limit_l_min -23
_diffrn_reflns_number 12022
_diffrn_reflns_theta_full 26.00
_diffrn_reflns_theta_max 26.00
_diffrn_reflns_theta_min 1.55
_exptl_absorpt_coefficient_mu 2.866
_exptl_crystal_density_diffrn 1.797
_exptl_crystal_density_method 'not measured'
_exptl_crystal_F_000 1179
_refine_diff_density_max 5.638
_refine_diff_density_min -7.679
_refine_diff_density_rms 0.400
_refine_ls_extinction_method none
_refine_ls_goodness_of_fit_ref 1.257
_refine_ls_hydrogen_treatment mixed
_refine_ls_matrix_type full
_refine_ls_number_parameters 595
_refine_ls_number_reflns 8257
_refine_ls_number_restraints 72
_refine_ls_restrained_S_all 1.251
_refine_ls_R_factor_all 0.1643
_refine_ls_R_factor_gt 0.1588
_refine_ls_shift/su_max 0.000
_refine_ls_shift/su_mean 0.000
_refine_ls_structure_factor_coef Fsqd
_refine_ls_weighting_details 'calc w=1/[\s^2^(Fo^2^)+(0.0269P)^2^+307.0211P] where P=(Fo^2^+2Fc^2^)/3'
_refine_ls_weighting_scheme calc
_refine_ls_wR_factor_gt 0.3869
_refine_ls_wR_factor_ref 0.3884
_reflns_number_gt 7339
_reflns_number_total 8257
_reflns_threshold_expression >2sigma(I)
_cod_data_source_file jp0556106si20060207_063811.cif
_cod_data_source_block x=0.27_10_K
_cod_depositor_comments
;
The following automatic conversions were performed:

'_symmetry_cell_setting' value 'Triclinic' changed to 'triclinic'
according to /home/saulius/struct/CIF-dictionaries/cif_core.dic
dictionary named 'cif_core.dic' version 2.4.1 from 2010-06-29.

Automatic conversion script
Id: cif_fix_values 1715 2011-07-08 13:25:40Z adriana 
;
_cod_original_sg_symbol_H-M P-1
_cod_database_code 1505721

loop_
_symmetry_equiv_pos_as_xyz
'x, y, z'
'-x, -y, -z'

loop_
_atom_site_label
_atom_site_type_symbol
_atom_site_fract_x
_atom_site_fract_y
_atom_site_fract_z
_atom_site_U_iso_or_equiv
_atom_site_adp_type
_atom_site_occupancy
_atom_site_symmetry_multiplicity
_atom_site_calc_flag
_atom_site_refinement_flags
Au1 Au -0.0721(2) 0.26081(13) 0.77173(6) 0.0110(4) Uani 0.27 1 d P
Ni1 Ni -0.0721(2) 0.26081(13) 0.77173(6) 0.0110(4) Uani 0.73 1 d P
Au2 Au 0.4276(2) 0.26067(13) 0.72936(6) 0.0102(4) Uani 0.27 1 d P
Ni2 Ni 0.4276(2) 0.26067(13) 0.72936(6) 0.0102(4) Uani 0.73 1 d P
S1 S -0.1520(8) 0.3799(4) 0.7072(2) 0.0126(10) Uani 1 1 d .
S2 S 0.0298(7) 0.1188(4) 0.71783(19) 0.0093(10) Uani 1 1 d .
S3 S -0.1685(10) 0.4061(5) 0.8195(2) 0.0243(13) Uani 1 1 d .
S4 S 0.0267(8) 0.1481(4) 0.8350(2) 0.0191(12) Uani 1 1 d .
S5 S 0.3229(8) 0.4063(4) 0.6813(2) 0.0201(12) Uani 1 1 d .
S6 S 0.5215(8) 0.1487(4) 0.6662(2) 0.0180(11) Uani 1 1 d .
S7 S 0.3468(9) 0.3812(4) 0.7943(2) 0.0176(12) Uani 1 1 d .
S8 S 0.5267(8) 0.1193(4) 0.7834(2) 0.0141(11) Uani 1 1 d .
N1 N -0.126(3) 0.4040(17) 0.5688(7) 0.028(5) Uani 1 1 d .
N2 N 0.123(3) 0.0532(16) 0.5826(7) 0.023(5) Uani 1 1 d .
N3 N -0.151(3) 0.5047(16) 0.9501(8) 0.023(4) Uani 1 1 d .
N4 N 0.121(3) 0.1638(17) 0.9718(8) 0.026(5) Uani 1 1 d .
N5 N 0.336(3) 0.5023(16) 0.5502(8) 0.025(5) Uani 1 1 d .
N6 N 0.609(3) 0.1628(17) 0.5278(8) 0.026(5) Uani 1 1 d .
N7 N 0.392(3) 0.4073(15) 0.9320(7) 0.019(4) Uani 1 1 d .
N8 N 0.630(3) 0.0572(15) 0.9180(7) 0.019(4) Uani 1 1 d .
N9 N -0.409(3) -0.2267(15) 0.5725(7) 0.013(4) Uani 1 1 d .
N10 N -0.539(3) -0.2498(15) 0.8163(7) 0.018(4) Uani 1 1 d .
N11 N 0.096(3) -0.2251(14) 0.9273(6) 0.012(3) Uani 1 1 d .
N12 N -0.046(2) -0.2492(14) 0.6839(6) 0.011(3) Uani 1 1 d U
O1 O -0.483(3) -0.3423(13) 0.8362(6) 0.023(4) Uani 1 1 d .
O2 O -0.594(3) -0.1603(13) 0.8398(6) 0.027(4) Uani 1 1 d .
O3 O 0.010(2) -0.3426(12) 0.6638(6) 0.020(4) Uani 1 1 d .
O4 O -0.102(2) -0.1611(13) 0.6603(6) 0.021(4) Uani 1 1 d .
C1 C -0.110(4) 0.3541(18) 0.6063(8) 0.019(5) Uani 1 1 d .
C2 C -0.081(3) 0.2977(18) 0.6549(8) 0.013(4) Uani 1 1 d U
C3 C -0.003(3) 0.1855(18) 0.6597(8) 0.015(4) Uani 1 1 d .
C4 C 0.060(3) 0.1139(17) 0.6163(8) 0.013(4) Uani 1 1 d .
C5 C -0.123(3) 0.4337(19) 0.9196(9) 0.020(5) Uani 1 1 d .
C6 C -0.095(3) 0.3538(18) 0.8791(9) 0.019(5) Uani 1 1 d .
C7 C -0.006(3) 0.2420(19) 0.8854(8) 0.016(4) Uani 1 1 d U
C8 C 0.061(3) 0.1999(17) 0.9335(9) 0.015(4) Uani 1 1 d .
C9 C 0.362(3) 0.4342(18) 0.5803(9) 0.019(5) Uani 1 1 d .
C10 C 0.396(3) 0.3516(17) 0.6215(9) 0.016(4) Uani 1 1 d .
C11 C 0.477(3) 0.2414(19) 0.6155(9) 0.019(5) Uani 1 1 d U
C12 C 0.545(3) 0.1971(17) 0.5663(8) 0.013(4) Uani 1 1 d U
C13 C 0.407(3) 0.3567(18) 0.8939(8) 0.016(5) Uani 1 1 d .
C14 C 0.424(3) 0.2972(18) 0.8471(8) 0.019(5) Uani 1 1 d .
C15 C 0.507(3) 0.1860(18) 0.8416(8) 0.016(4) Uani 1 1 d U
C33 C 0.209(3) -0.3231(17) 0.9426(8) 0.014(4) Uani 1 1 d .
H33A H 0.1701 -0.3938 0.9378 0.017 Uiso 1 1 calc R
C34 C -0.089(3) -0.2312(18) 0.9021(8) 0.015(4) Uani 1 1 d U
H34A H -0.1880 -0.1640 0.9121 0.017 Uiso 1 1 calc R
H34B H -0.1350 -0.3001 0.9143 0.017 Uiso 1 1 calc R
C35 C -0.069(3) -0.2350(17) 0.8444(8) 0.014(4) Uani 1 1 d .
C36 C -0.132(4) -0.1389(19) 0.8155(9) 0.028(6) Uani 1 1 d .
H36A H -0.1826 -0.0690 0.8321 0.034 Uiso 1 1 calc R
C37 C -0.124(3) -0.1421(17) 0.7634(8) 0.013(4) Uani 1 1 d U
H37A H -0.1684 -0.0756 0.7438 0.016 Uiso 1 1 calc R
C38 C -0.050(3) -0.2450(18) 0.7405(8) 0.014(4) Uani 1 1 d .
C39 C 0.017(3) -0.3443(18) 0.7680(8) 0.015(4) Uani 1 1 d U
H39A H 0.0664 -0.4141 0.7512 0.018 Uiso 1 1 calc R
C40 C 0.010(3) -0.3382(17) 0.8203(8) 0.014(4) Uani 1 1 d .
H40A H 0.0593 -0.4038 0.8401 0.017 Uiso 1 1 calc R
C16 C 0.573(3) 0.1144(17) 0.8842(8) 0.017(5) Uani 1 1 d .
C17 C -0.359(3) -0.1241(16) 0.5635(8) 0.014(4) Uani 1 1 d .
H17A H -0.4440 -0.0562 0.5737 0.017 Uiso 1 1 calc R
C18 C -0.187(3) -0.1186(19) 0.5398(8) 0.017(5) Uani 1 1 d .
H18A H -0.1535 -0.0466 0.5334 0.021 Uiso 1 1 calc R
C19 C -0.061(3) -0.2177(18) 0.5250(8) 0.014(4) Uani 1 1 d U
H19A H 0.0592 -0.2146 0.5087 0.016 Uiso 1 1 calc R
C20 C -0.116(4) -0.3228(18) 0.5347(8) 0.023(5) Uani 1 1 d .
H20A H -0.0324 -0.3920 0.5256 0.027 Uiso 1 1 calc R
C21 C -0.293(3) -0.3244(17) 0.5575(8) 0.017(5) Uani 1 1 d .
H21A H -0.3341 -0.3948 0.5628 0.021 Uiso 1 1 calc R
C22 C -0.592(3) -0.2316(18) 0.5983(8) 0.019(5) Uani 1 1 d .
H22A H -0.6386 -0.3003 0.5874 0.022 Uiso 1 1 calc R
H22B H -0.6899 -0.1639 0.5890 0.022 Uiso 1 1 calc R
C23 C -0.568(3) -0.2352(17) 0.6560(8) 0.015(4) Uani 1 1 d .
C24 C -0.632(3) -0.1383(17) 0.6853(8) 0.014(4) Uani 1 1 d .
H24A H -0.6827 -0.0682 0.6690 0.017 Uiso 1 1 calc R
C25 C -0.623(3) -0.1423(17) 0.7374(8) 0.014(4) Uani 1 1 d .
H25A H -0.6674 -0.0760 0.7572 0.017 Uiso 1 1 calc R
C26 C -0.550(3) -0.2449(18) 0.7602(8) 0.012(4) Uani 1 1 d .
C27 C -0.483(3) -0.3441(18) 0.7332(8) 0.014(4) Uani 1 1 d U
H27A H -0.4297 -0.4130 0.7502 0.016 Uiso 1 1 calc R
C28 C -0.495(3) -0.3400(17) 0.6804(7) 0.010(4) Uani 1 1 d U
H28A H -0.4549 -0.4072 0.6610 0.012 Uiso 1 1 calc R
C29 C 0.143(3) -0.1241(17) 0.9361(8) 0.014(4) Uani 1 1 d .
H29A H 0.0598 -0.0562 0.9254 0.017 Uiso 1 1 calc R
C30 C 0.307(3) -0.1176(18) 0.9599(8) 0.015(4) Uani 1 1 d .
H30A H 0.3358 -0.0452 0.9671 0.018 Uiso 1 1 calc R
C31 C 0.435(4) -0.2158(19) 0.9739(8) 0.019(5) Uani 1 1 d .
H31A H 0.5544 -0.2123 0.9889 0.023 Uiso 1 1 calc R
C32 C 0.381(3) -0.3199(18) 0.9650(8) 0.016(4) Uani 1 1 d .
H32A H 0.4635 -0.3888 0.9746 0.019 Uiso 1 1 calc R

loop_
_atom_site_aniso_label
_atom_site_aniso_U_11
_atom_site_aniso_U_22
_atom_site_aniso_U_33
_atom_site_aniso_U_23
_atom_site_aniso_U_13
_atom_site_aniso_U_12
Au1 0.0113(8) 0.0045(7) 0.0157(8) -0.0011(6) 0.0013(6) 0.0019(6)
Ni1 0.0113(8) 0.0045(7) 0.0157(8) -0.0011(6) 0.0013(6) 0.0019(6)
Au2 0.0118(8) 0.0024(7) 0.0163(8) -0.0018(5) -0.0023(6) -0.0006(6)
Ni2 0.0118(8) 0.0024(7) 0.0163(8) -0.0018(5) -0.0023(6) -0.0006(6)
S1 0.013(3) 0.008(2) 0.017(3) -0.0025(18) 0.0015(19) -0.0016(18)
S2 0.004(2) 0.008(2) 0.016(2) -0.0044(18) 0.0031(18) -0.0015(17)
S3 0.032(3) 0.009(2) 0.031(3) 0.005(2) -0.009(3) 0.001(2)
S4 0.016(3) 0.007(2) 0.033(3) -0.008(2) 0.001(2) 0.001(2)
S5 0.017(3) 0.007(2) 0.037(3) -0.007(2) -0.004(2) -0.003(2)
S6 0.015(3) 0.008(2) 0.032(3) 0.003(2) -0.004(2) -0.005(2)
S7 0.025(3) 0.007(2) 0.018(3) -0.0021(19) -0.004(2) 0.004(2)
S8 0.015(3) 0.010(2) 0.015(3) 0.0007(19) 0.001(2) 0.0025(19)
N1 0.047(14) 0.016(10) 0.012(10) -0.003(8) 0.004(9) 0.013(9)
N2 0.039(13) 0.017(10) 0.011(9) -0.001(7) 0.002(8) 0.004(9)
N3 0.023(11) 0.010(9) 0.034(12) 0.000(8) 0.001(9) 0.003(8)
N4 0.030(12) 0.018(10) 0.025(11) -0.008(8) -0.004(9) 0.004(9)
N5 0.043(14) 0.009(9) 0.022(10) -0.002(8) -0.006(9) -0.002(8)
N6 0.032(12) 0.016(10) 0.030(12) 0.001(8) -0.013(9) 0.000(9)
N7 0.015(10) 0.009(8) 0.028(11) 0.001(8) 0.013(8) 0.004(7)
N8 0.026(11) 0.013(9) 0.018(10) -0.004(8) 0.002(8) -0.001(8)
N9 0.013(9) 0.011(8) 0.016(9) -0.001(7) -0.002(7) -0.003(7)
N10 0.017(10) 0.014(9) 0.019(10) -0.002(7) 0.008(8) 0.003(7)
N11 0.013(9) 0.009(8) 0.012(8) -0.004(6) 0.006(7) -0.003(7)
N12 0.010(5) 0.011(5) 0.013(5) 0.000(4) 0.001(4) -0.002(4)
O1 0.036(10) 0.011(8) 0.017(8) -0.002(6) -0.003(7) 0.007(7)
O2 0.049(12) 0.009(8) 0.020(9) -0.006(6) 0.006(8) 0.001(7)
O3 0.031(10) 0.010(7) 0.015(8) -0.002(6) 0.001(7) 0.006(6)
O4 0.031(10) 0.017(8) 0.011(7) 0.000(6) -0.003(6) 0.003(7)
C1 0.034(14) 0.009(10) 0.009(10) -0.004(8) 0.002(9) 0.004(9)
C2 0.010(6) 0.014(6) 0.016(6) -0.002(4) -0.004(4) -0.004(4)
C3 0.010(10) 0.017(11) 0.018(11) -0.006(8) -0.001(8) -0.002(8)
C4 0.013(11) 0.008(9) 0.018(11) 0.002(8) 0.000(8) 0.001(8)
C5 0.019(12) 0.014(11) 0.027(12) 0.001(9) 0.008(9) -0.006(9)
C6 0.017(12) 0.012(10) 0.030(13) -0.003(9) -0.007(9) -0.011(9)
C7 0.015(6) 0.016(6) 0.016(6) 0.000(4) 0.001(4) 0.000(4)
C8 0.012(11) 0.011(10) 0.025(12) -0.007(9) 0.003(9) -0.007(8)
C9 0.019(12) 0.009(10) 0.025(12) 0.000(9) 0.005(9) 0.004(8)
C10 0.016(11) 0.009(10) 0.025(12) 0.002(8) -0.009(9) -0.009(8)
C11 0.018(6) 0.020(6) 0.020(6) -0.002(4) -0.005(4) -0.004(4)
C12 0.011(6) 0.014(6) 0.014(6) 0.000(4) 0.002(4) -0.002(4)
C13 0.024(12) 0.011(10) 0.012(10) -0.003(8) -0.009(9) 0.003(9)
C14 0.024(13) 0.012(10) 0.016(11) 0.001(8) 0.002(9) 0.006(9)
C15 0.015(6) 0.015(6) 0.016(6) 0.000(4) 0.003(4) 0.002(4)
C33 0.025(12) 0.006(9) 0.013(10) -0.005(7) 0.006(8) -0.008(8)
C34 0.013(6) 0.015(6) 0.015(6) 0.000(4) 0.001(4) -0.001(4)
C35 0.017(11) 0.009(10) 0.017(11) -0.001(8) 0.004(8) -0.001(8)
C36 0.053(18) 0.006(10) 0.018(12) -0.004(9) -0.001(11) 0.014(10)
C37 0.013(6) 0.011(6) 0.015(6) -0.001(4) 0.000(4) -0.001(4)
C38 0.021(12) 0.012(10) 0.010(10) -0.005(8) 0.001(8) -0.005(8)
C39 0.014(6) 0.013(6) 0.016(6) -0.002(4) -0.001(4) 0.000(4)
C40 0.014(11) 0.008(10) 0.019(11) -0.001(8) 0.000(8) -0.001(8)
C16 0.024(12) 0.008(10) 0.016(11) -0.004(8) 0.004(9) 0.004(8)
C17 0.022(12) 0.003(9) 0.017(10) -0.005(7) 0.005(8) 0.000(8)
C18 0.019(12) 0.015(10) 0.018(11) 0.000(8) -0.006(9) -0.003(9)
C19 0.013(6) 0.015(6) 0.014(6) 0.000(4) 0.003(4) -0.005(4)
C20 0.041(15) 0.008(10) 0.015(11) 0.001(8) 0.004(10) 0.005(10)
C21 0.032(14) 0.006(10) 0.013(10) 0.001(8) -0.007(9) -0.002(9)
C22 0.026(13) 0.007(10) 0.019(11) -0.006(8) -0.004(9) 0.008(9)
C23 0.013(11) 0.008(10) 0.021(11) -0.008(8) -0.004(8) 0.005(8)
C24 0.019(11) 0.004(9) 0.019(11) 0.002(8) -0.001(9) 0.000(8)
C25 0.012(11) 0.007(9) 0.020(11) -0.006(8) 0.000(8) 0.003(8)
C26 0.005(10) 0.016(10) 0.014(10) -0.006(8) -0.001(8) -0.002(8)
C27 0.013(6) 0.013(6) 0.015(6) 0.000(4) 0.002(4) -0.001(4)
C28 0.009(6) 0.010(5) 0.011(5) -0.002(4) -0.002(4) -0.003(4)
C29 0.019(11) 0.007(9) 0.014(10) -0.001(7) 0.004(8) 0.005(8)
C30 0.011(11) 0.014(10) 0.018(11) -0.005(8) 0.002(8) 0.001(8)
C31 0.027(13) 0.016(11) 0.014(11) -0.006(8) -0.004(9) -0.001(9)
C32 0.017(11) 0.011(10) 0.019(11) -0.001(8) 0.003(9) 0.000(8)

loop_
_atom_type_symbol
_atom_type_description
_atom_type_scat_dispersion_real
_atom_type_scat_dispersion_imag
_atom_type_scat_source
C C 0.0033 0.0016 'International Tables Vol C Tables 4.2.6.8 and 6.1.1.4'
H H 0.0000 0.0000 'International Tables Vol C Tables 4.2.6.8 and 6.1.1.4'
N N 0.0061 0.0033 'International Tables Vol C Tables 4.2.6.8 and 6.1.1.4'
O O 0.0106 0.0060 'International Tables Vol C Tables 4.2.6.8 and 6.1.1.4'
S S 0.1246 0.1234 'International Tables Vol C Tables 4.2.6.8 and 6.1.1.4'
Au Au -2.0133 8.8022 'International Tables Vol C Tables 4.2.6.8 and 6.1.1.4'
Ni Ni 0.3393 1.1124 'International Tables Vol C Tables 4.2.6.8 and 6.1.1.4'

loop_
_geom_angle_atom_site_label_1
_geom_angle_atom_site_label_2
_geom_angle_atom_site_label_3
_geom_angle
S3 Au1 S4 93.8(2)
S3 Au1 S1 85.8(2)
S4 Au1 S1 175.7(2)
S3 Au1 S2 176.0(2)
S4 Au1 S2 89.9(2)
S1 Au1 S2 90.43(19)
S6 Au2 S5 93.8(2)
S6 Au2 S8 90.3(2)
S5 Au2 S8 175.8(2)
S6 Au2 S7 176.5(2)
S5 Au2 S7 85.6(2)
S8 Au2 S7 90.3(2)
C2 S1 Au1 103.7(7)
C3 S2 Au1 102.5(7)
C6 S3 Au1 102.3(8)
C7 S4 Au1 101.6(8)
C10 S5 Au2 101.1(7)
C11 S6 Au2 101.5(8)
C14 S7 Au2 103.1(7)
C15 S8 Au2 103.5(7)
C21 N9 C17 121.5(19)
C21 N9 C22 118.9(18)
C17 N9 C22 119.6(17)
O1 N10 O2 124.3(19)
O1 N10 C26 118.0(17)
O2 N10 C26 117.6(17)
C29 N11 C33 121.3(19)
C29 N11 C34 120.3(17)
C33 N11 C34 118.4(17)
O4 N12 O3 123.9(17)
O4 N12 C38 118.5(16)
O3 N12 C38 117.6(16)
N1 C1 C2 175(3)
C3 C2 C1 122.7(19)
C3 C2 S1 120.9(17)
C1 C2 S1 116.4(15)
C2 C3 C4 122(2)
C2 C3 S2 122.4(17)
C4 C3 S2 115.2(16)
N2 C4 C3 175(2)
N3 C5 C6 175(3)
C7 C6 C5 123(2)
C7 C6 S3 120.8(18)
C5 C6 S3 116.5(17)
C6 C7 C8 121(2)
C6 C7 S4 121.1(17)
C8 C7 S4 117.9(16)
N4 C8 C7 178(2)
N5 C9 C10 177(2)
C11 C10 C9 124(2)
C11 C10 S5 121.0(17)
C9 C10 S5 114.6(16)
C10 C11 C12 121(2)
C10 C11 S6 122.1(18)
C12 C11 S6 116.7(17)
N6 C12 C11 176(2)
N7 C13 C14 179(2)
C15 C14 C13 124(2)
C15 C14 S7 120.6(17)
C13 C14 S7 114.8(16)
C14 C15 C16 122(2)
C14 C15 S8 122.1(17)
C16 C15 S8 115.6(16)
N11 C33 C32 119.5(19)
N11 C34 C35 112.8(17)
C36 C35 C40 120(2)
C36 C35 C34 120.7(19)
C40 C35 C34 119.5(18)
C37 C36 C35 121(2)
C36 C37 C38 117.9(19)
C37 C38 C39 122.8(19)
C37 C38 N12 118.0(18)
C39 C38 N12 119.2(18)
C40 C39 C38 118.1(19)
C39 C40 C35 119.9(19)
N8 C16 C15 179(3)
N9 C17 C18 120.1(19)
C17 C18 C19 120(2)
C18 C19 C20 118(2)
C21 C20 C19 119(2)
N9 C21 C20 120(2)
N9 C22 C23 110.0(18)
C24 C23 C28 119.3(19)
C24 C23 C22 120.7(18)
C28 C23 C22 119.7(17)
C25 C24 C23 121.3(19)
C24 C25 C26 118.2(18)
C25 C26 C27 123.3(19)
C25 C26 N10 118.5(18)
C27 C26 N10 118.2(18)
C26 C27 C28 118.3(19)
C27 C28 C23 119.6(18)
N11 C29 C30 120.7(19)
C29 C30 C31 121(2)
C30 C31 C32 117(2)
C33 C32 C31 120(2)

loop_
_geom_bond_atom_site_label_1
_geom_bond_atom_site_label_2
_geom_bond_distance
Au1 S3 2.149(6)
Au1 S4 2.175(6)
Au1 S1 2.220(5)
Au1 S2 2.224(5)
Au2 S6 2.155(6)
Au2 S5 2.166(6)
Au2 S8 2.219(5)
Au2 S7 2.239(6)
S1 C2 1.71(2)
S2 C3 1.72(2)
S3 C6 1.74(2)
S4 C7 1.73(2)
S5 C10 1.74(2)
S6 C11 1.72(2)
S7 C14 1.74(2)
S8 C15 1.72(2)
N1 C1 1.15(3)
N2 C4 1.18(3)
N3 C5 1.16(3)
N4 C8 1.15(3)
N5 C9 1.12(3)
N6 C12 1.15(3)
N7 C13 1.17(3)
N8 C16 1.15(3)
N9 C21 1.35(3)
N9 C17 1.36(3)
N9 C22 1.46(3)
N10 O1 1.22(2)
N10 O2 1.23(2)
N10 C26 1.48(3)
N11 C29 1.34(3)
N11 C33 1.35(3)
N11 C34 1.50(3)
N12 O4 1.22(2)
N12 O3 1.23(2)
N12 C38 1.49(3)
C1 C2 1.44(3)
C2 C3 1.36(3)
C3 C4 1.44(3)
C5 C6 1.42(3)
C6 C7 1.37(3)
C7 C8 1.42(3)
C9 C10 1.45(3)
C10 C11 1.34(3)
C11 C12 1.44(3)
C13 C14 1.42(3)
C14 C15 1.35(3)
C15 C16 1.44(3)
C33 C32 1.37(3)
C34 C35 1.52(3)
C35 C36 1.38(3)
C35 C40 1.40(3)
C36 C37 1.37(3)
C37 C38 1.38(3)
C38 C39 1.40(3)
C39 C40 1.38(3)
C17 C18 1.36(3)
C18 C19 1.39(3)
C19 C20 1.41(3)
C20 C21 1.38(3)
C22 C23 1.53(3)
C23 C24 1.39(3)
C23 C28 1.42(3)
C24 C25 1.37(3)
C25 C26 1.38(3)
C26 C27 1.39(3)
C27 C28 1.39(3)
C29 C30 1.35(3)
C30 C31 1.39(3)
C31 C32 1.40(3)
